data_4309859
loop_
_publ_author_name
'Duckhyun Kim'
'Jong Hyub Paek'
'Moo-Jin Jun'
'Jin Yong Lee'
'Sang Ook Kang'
'Jaejung Ko'

_publ_section_title
;
Self-Assembly of Rectangles and Prisms via a Molecular "Clip"
;
_journal_name_full 'Inorganic Chemistry'
_journal_page_first 7886
_journal_page_last 7894
_journal_paper_doi 10.1021/ic0508369
_journal_volume 44
_journal_year 2005
_chemical_formula_sum 'C138 H230 N10 O24 P8 Pt4'
_chemical_formula_weight 3441.44
_chemical_name_systematic
;
 ?
;
_space_group_IT_number 2
_symmetry_cell_setting triclinic
_symmetry_space_group_name_Hall '-P 1'
_symmetry_space_group_name_H-M 'P -1'
_atom_sites_solution_hydrogens geom
_atom_sites_solution_primary direct
_atom_sites_solution_secondary difmap
_audit_creation_method SHELXL-97
_cell_angle_alpha 73.179(3)
_cell_angle_beta 71.998(3)
_cell_angle_gamma 80.578(3)
_cell_formula_units_Z 1
_cell_length_a 13.979(3)
_cell_length_b 17.444(3)
_cell_length_c 18.672(3)
_cell_measurement_reflns_used 5598
_cell_measurement_temperature 293(2)
_cell_measurement_theta_max 23.130
_cell_measurement_theta_min 2.372
_cell_volume 4131.2(13)
_computing_cell_refinement 'SMART (Bruker, 1999)'
_computing_data_collection 'SMART (Bruker, 1999)'
_computing_data_reduction 'SAINT-Plus (Bruker, 1999)'
_computing_molecular_graphics 'Ortep-3 for Windows (Farrugia, 1997)'
_computing_publication_material 'SHELXL-97 (Sheldrick, 1997)'
_computing_structure_refinement 'SHELXL-97 (Sheldrick, 1997)'
_computing_structure_solution 'SHELXS-97 (Sheldrick, 1997)'
_diffrn_ambient_temperature 293(2)
_diffrn_measured_fraction_theta_full 0.972
_diffrn_measured_fraction_theta_max 0.972
_diffrn_measurement_device_type 'Bruker SMART 1000 CCD diffractometer'
_diffrn_measurement_method \w-scans
_diffrn_radiation_monochromator graphite
_diffrn_radiation_source 'fine-focus sealed tube'
_diffrn_radiation_type MoK\a
_diffrn_radiation_wavelength 0.71073
_diffrn_reflns_av_R_equivalents 0.1228
_diffrn_reflns_av_sigmaI/netI 0.1960
_diffrn_reflns_limit_h_max 18
_diffrn_reflns_limit_h_min -18
_diffrn_reflns_limit_k_max 23
_diffrn_reflns_limit_k_min -23
_diffrn_reflns_limit_l_max 24
_diffrn_reflns_limit_l_min -24
_diffrn_reflns_number 51729
_diffrn_reflns_theta_full 28.56
_diffrn_reflns_theta_max 28.56
_diffrn_reflns_theta_min 1.19
_exptl_absorpt_coefficient_mu 3.515
_exptl_absorpt_correction_T_max 0.54275
_exptl_absorpt_correction_T_min 0.3479
_exptl_absorpt_correction_type integration
_exptl_absorpt_process_details 'SADABS (Sheldrick, 1996)'
_exptl_crystal_colour yellow
_exptl_crystal_density_diffrn 1.383
_exptl_crystal_density_method 'not measured'
_exptl_crystal_description block
_exptl_crystal_F_000 1752
_exptl_crystal_size_max 0.248
_exptl_crystal_size_mid 0.204
_exptl_crystal_size_min 0.174
_refine_diff_density_max 2.638
_refine_diff_density_min -1.997
_refine_diff_density_rms 0.269
_refine_ls_extinction_coef 0.0053(4)
_refine_ls_extinction_expression Fc^*^=kFc[1+0.001xFc^2^\l^3^/sin(2\q)]^-1/4^
_refine_ls_extinction_method SHELXL
_refine_ls_goodness_of_fit_ref 0.956
_refine_ls_hydrogen_treatment mixed
_refine_ls_matrix_type full
_refine_ls_number_parameters 830
_refine_ls_number_reflns 20466
_refine_ls_number_restraints 0
_refine_ls_restrained_S_all 0.956
_refine_ls_R_factor_all 0.2091
_refine_ls_R_factor_gt 0.0763
_refine_ls_shift/su_max 0.090
_refine_ls_shift/su_mean 0.006
_refine_ls_structure_factor_coef Fsqd
_refine_ls_weighting_details 'calc w=1/[\s^2^(Fo^2^)+(0.1403P)^2^+0.0000P] where P=(Fo^2^+2Fc^2^)/3'
_refine_ls_weighting_scheme calc
_refine_ls_wR_factor_gt 0.2014
_refine_ls_wR_factor_ref 0.2789
_reflns_number_gt 7868
_reflns_number_total 20466
_reflns_threshold_expression >2sigma(I)
_cod_data_source_file ic0508369si20050524_092617.cif
_cod_data_source_block kor334
_cod_depositor_comments
;
The following automatic conversions were performed:
'_symmetry_cell_setting' value 'Triclinic' changed to 'triclinic'
according to '/home/saulius/struct/CIF-dictionaries/cif_core.dic'
dictionary named 'cif_core.dic' version 2.4.1 from 2010-06-29.

Automatic conversion script
Id: cif_fix_enum 1527 2010-12-29 10:47:43Z saulius 
;
_cod_original_cell_volume 4131.0(13)
_cod_database_code 4309859

loop_
_symmetry_equiv_pos_as_xyz
'x, y, z'
'-x, -y, -z'

loop_
_atom_site_label
_atom_site_type_symbol
_atom_site_fract_x
_atom_site_fract_y
_atom_site_fract_z
_atom_site_U_iso_or_equiv
_atom_site_adp_type
_atom_site_occupancy
_atom_site_symmetry_multiplicity
_atom_site_calc_flag
_atom_site_refinement_flags
_atom_site_disorder_assembly
_atom_site_disorder_group
Pt1 Pt 0.00087(4) 0.01952(3) 0.24206(3) 0.0435(2) Uani 1 1 d . . .
Pt2 Pt -0.35021(4) -0.28285(4) 0.34009(4) 0.0518(2) Uani 1 1 d . . .
P1 P 0.0041(3) -0.0860(2) 0.3507(2) 0.0465(9) Uani 1 1 d . . .
P2 P 0.0035(3) 0.1136(3) 0.1261(2) 0.0618(12) Uani 1 1 d . . .
P3 P -0.4201(3) -0.1871(3) 0.2503(3) 0.0672(13) Uani 1 1 d . . .
P4 P -0.2766(4) -0.3832(3) 0.4253(3) 0.0719(13) Uani 1 1 d . . .
N1 N -0.1205(8) 0.0815(7) 0.3100(7) 0.045(3) Uani 1 1 d . . .
N2 N 0.0430(8) -0.2470(7) 0.1283(7) 0.047(3) Uani 1 1 d . . .
N3 N -0.4643(9) -0.2446(8) 0.4323(7) 0.057(3) Uani 1 1 d . . .
C1 C -0.1047(10) 0.1277(8) 0.3504(8) 0.049(4) Uani 1 1 d . . .
H1 H -0.0391 0.1374 0.3450 0.058 Uiso 1 1 calc R . .
C2 C -0.1882(11) 0.1628(8) 0.4024(8) 0.049(4) Uani 1 1 d . . .
H2 H -0.1758 0.1939 0.4310 0.059 Uiso 1 1 calc R . .
C3 C -0.2857(9) 0.1506(8) 0.4097(8) 0.040(3) Uani 1 1 d . . .
C4 C -0.2985(11) 0.1033(8) 0.3647(8) 0.047(3) Uani 1 1 d . . .
H4 H -0.3629 0.0934 0.3671 0.057 Uiso 1 1 calc R . .
C5 C -0.2140(11) 0.0712(8) 0.3163(8) 0.050(4) Uani 1 1 d . . .
H5 H -0.2246 0.0406 0.2865 0.061 Uiso 1 1 calc R . .
C6 C -0.0665(12) -0.0629(9) 0.4436(8) 0.057(4) Uani 1 1 d . . .
H6A H -0.0356 -0.0199 0.4494 0.069 Uiso 1 1 calc R . .
H6B H -0.1347 -0.0427 0.4412 0.069 Uiso 1 1 calc R . .
C7 C -0.0727(14) -0.1323(13) 0.5160(10) 0.090(6) Uani 1 1 d . . .
H7A H -0.1104 -0.1140 0.5613 0.135 Uiso 1 1 calc R . .
H7B H -0.0058 -0.1522 0.5200 0.135 Uiso 1 1 calc R . .
H7C H -0.1057 -0.1746 0.5123 0.135 Uiso 1 1 calc R . .
C8 C -0.0563(12) -0.1715(8) 0.3471(9) 0.056(4) Uani 1 1 d . . .
H8A H -0.0138 -0.1939 0.3048 0.067 Uiso 1 1 calc R . .
H8B H -0.0610 -0.2131 0.3953 0.067 Uiso 1 1 calc R . .
C9 C -0.1599(12) -0.1480(11) 0.3356(12) 0.079(5) Uani 1 1 d . . .
H9A H -0.1874 -0.1943 0.3343 0.119 Uiso 1 1 calc R . .
H9B H -0.1556 -0.1078 0.2874 0.119 Uiso 1 1 calc R . .
H9C H -0.2028 -0.1268 0.3778 0.119 Uiso 1 1 calc R . .
C10 C 0.1284(12) -0.1266(10) 0.3598(10) 0.066(5) Uani 1 1 d . . .
H10A H 0.1219 -0.1740 0.4033 0.080 Uiso 1 1 calc R . .
H10B H 0.1667 -0.1433 0.3130 0.080 Uiso 1 1 calc R . .
C11 C 0.1872(14) -0.0677(13) 0.3724(12) 0.093(7) Uani 1 1 d . . .
H11A H 0.2521 -0.0931 0.3769 0.140 Uiso 1 1 calc R . .
H11B H 0.1507 -0.0517 0.4192 0.140 Uiso 1 1 calc R . .
H11C H 0.1958 -0.0213 0.3289 0.140 Uiso 1 1 calc R . .
C12 C -0.0400(17) 0.0775(12) 0.0609(11) 0.095(7) Uani 1 1 d . . .
H12A H -0.0429 0.1211 0.0154 0.114 Uiso 1 1 calc R . .
H12B H 0.0085 0.0354 0.0436 0.114 Uiso 1 1 calc R . .
C13 C -0.1434(15) 0.0448(15) 0.0983(13) 0.105(8) Uani 1 1 d . . .
H13A H -0.1629 0.0270 0.0611 0.158 Uiso 1 1 calc R . .
H13B H -0.1920 0.0863 0.1150 0.158 Uiso 1 1 calc R . .
H13C H -0.1405 0.0003 0.1425 0.158 Uiso 1 1 calc R . .
C14 C 0.1292(15) 0.1461(12) 0.0684(11) 0.095(7) Uani 1 1 d . . .
H14A H 0.1576 0.1656 0.1004 0.114 Uiso 1 1 calc R . .
H14B H 0.1723 0.0997 0.0554 0.114 Uiso 1 1 calc R . .
C15 C 0.131(2) 0.2069(15) -0.0015(15) 0.143(11) Uani 1 1 d . . .
H15A H 0.1993 0.2203 -0.0278 0.215 Uiso 1 1 calc R . .
H15B H 0.0902 0.2538 0.0106 0.215 Uiso 1 1 calc R . .
H15C H 0.1052 0.1878 -0.0345 0.215 Uiso 1 1 calc R . .
C16 C -0.0753(16) 0.2065(12) 0.1282(12) 0.097(7) Uani 1 1 d . . .
H16A H -0.0799 0.2335 0.0759 0.117 Uiso 1 1 calc R . .
H16B H -0.1428 0.1944 0.1607 0.117 Uiso 1 1 calc R . .
C17 C -0.036(2) 0.2620(13) 0.1587(14) 0.137(11) Uani 1 1 d . . .
H17A H -0.0799 0.3103 0.1585 0.205 Uiso 1 1 calc R . .
H17B H 0.0306 0.2750 0.1262 0.205 Uiso 1 1 calc R . .
H17C H -0.0326 0.2360 0.2109 0.205 Uiso 1 1 calc R . .
C18 C 0.1122(10) -0.0443(8) 0.1785(8) 0.046(3) Uani 1 1 d . . .
C19 C 0.2116(11) -0.0324(9) 0.1612(9) 0.056(4) Uani 1 1 d . . .
H19 H 0.2299 0.0080 0.1765 0.067 Uiso 1 1 calc R . .
C20 C 0.2864(11) -0.0802(9) 0.1206(9) 0.056(4) Uani 1 1 d . . .
H20 H 0.3537 -0.0703 0.1084 0.067 Uiso 1 1 calc R . .
C21 C 0.2626(10) -0.1418(8) 0.0981(9) 0.048(4) Uani 1 1 d . . .
C22 C 0.1632(10) -0.1565(8) 0.1150(8) 0.042(3) Uani 1 1 d . . .
C23 C 0.0891(9) -0.1067(8) 0.1561(8) 0.044(3) Uani 1 1 d . . .
H23 H 0.0217 -0.1165 0.1687 0.053 Uiso 1 1 calc R . .
C24 C 0.3447(11) -0.1979(10) 0.0598(10) 0.066(5) Uani 1 1 d . . .
H24A H 0.4023 -0.1678 0.0276 0.080 Uiso 1 1 calc R . .
H24B H 0.3667 -0.2397 0.1000 0.080 Uiso 1 1 calc R . .
C25 C 0.3109(11) -0.2360(9) 0.0108(10) 0.061(4) Uani 1 1 d . . .
H25A H 0.3104 -0.1968 -0.0380 0.073 Uiso 1 1 calc R . .
H25B H 0.3599 -0.2800 -0.0011 0.073 Uiso 1 1 calc R . .
C26 C 0.2104(10) -0.2671(8) 0.0463(8) 0.044(3) Uani 1 1 d . . .
C27 C 0.1366(9) -0.2244(7) 0.0955(7) 0.039(3) Uani 1 1 d . . .
C28 C 0.0175(9) -0.3133(8) 0.1167(8) 0.043(3) Uani 1 1 d . . .
C29 C 0.0887(9) -0.3611(9) 0.0715(8) 0.048(4) Uani 1 1 d . . .
C30 C 0.1842(10) -0.3357(8) 0.0354(8) 0.045(3) Uani 1 1 d . . .
C31 C 0.2603(10) -0.3848(8) -0.0137(8) 0.043(3) Uani 1 1 d . . .
C32 C 0.2994(10) -0.3532(9) -0.0940(8) 0.049(4) Uani 1 1 d . . .
H32 H 0.2833 -0.2995 -0.1164 0.059 Uiso 1 1 calc R . .
C33 C 0.3625(10) -0.4015(9) -0.1410(8) 0.048(4) Uani 1 1 d . . .
C34 C 0.3846(10) -0.4816(9) -0.1058(8) 0.050(4) Uani 1 1 d . . .
H34 H 0.4263 -0.5134 -0.1372 0.061 Uiso 1 1 calc R . .
C35 C 0.3488(10) -0.5169(9) -0.0277(9) 0.052(4) Uani 1 1 d . . .
C36 C 0.2889(10) -0.4666(8) 0.0180(8) 0.046(3) Uani 1 1 d . . .
H36 H 0.2668 -0.4876 0.0716 0.055 Uiso 1 1 calc R . .
C37 C 0.4014(13) -0.3633(12) -0.2288(10) 0.072(5) Uani 1 1 d . . .
C38 C 0.442(2) -0.2854(16) -0.2483(13) 0.172(15) Uani 1 1 d . . .
H38A H 0.4645 -0.2654 -0.3039 0.258 Uiso 1 1 calc R . .
H38B H 0.4982 -0.2916 -0.2271 0.258 Uiso 1 1 calc R . .
H38C H 0.3908 -0.2481 -0.2268 0.258 Uiso 1 1 calc R . .
C39 C 0.480(2) -0.4233(17) -0.2696(13) 0.150(12) Uani 1 1 d . . .
H39A H 0.4505 -0.4734 -0.2570 0.225 Uiso 1 1 calc R . .
H39B H 0.5391 -0.4322 -0.2520 0.225 Uiso 1 1 calc R . .
H39C H 0.4972 -0.4011 -0.3250 0.225 Uiso 1 1 calc R . .
C40 C 0.317(3) -0.342(2) -0.2683(16) 0.190(17) Uani 1 1 d . . .
H40A H 0.2840 -0.3897 -0.2595 0.285 Uiso 1 1 calc R . .
H40B H 0.3442 -0.3207 -0.3232 0.285 Uiso 1 1 calc R . .
H40C H 0.2685 -0.3029 -0.2470 0.285 Uiso 1 1 calc R . .
C41 C 0.3696(11) -0.6055(9) 0.0109(9) 0.050(4) Uani 1 1 d . . .
C42 C 0.4313(16) -0.6144(11) 0.0668(12) 0.091(6) Uani 1 1 d . . .
H42A H 0.3950 -0.5870 0.1062 0.137 Uiso 1 1 calc R . .
H42B H 0.4945 -0.5915 0.0390 0.137 Uiso 1 1 calc R . .
H42C H 0.4435 -0.6703 0.0907 0.137 Uiso 1 1 calc R . .
C43 C 0.4326(15) -0.6505(12) -0.0494(12) 0.095(7) Uani 1 1 d . . .
H43A H 0.3963 -0.6473 -0.0864 0.142 Uiso 1 1 calc R . .
H43B H 0.4455 -0.7058 -0.0239 0.142 Uiso 1 1 calc R . .
H43C H 0.4954 -0.6267 -0.0760 0.142 Uiso 1 1 calc R . .
C44 C 0.2678(14) -0.6431(11) 0.0513(12) 0.086(6) Uani 1 1 d . . .
H44A H 0.2316 -0.6367 0.0135 0.128 Uiso 1 1 calc R . .
H44B H 0.2287 -0.6168 0.0909 0.128 Uiso 1 1 calc R . .
H44C H 0.2798 -0.6993 0.0746 0.128 Uiso 1 1 calc R . .
C45 C 0.0530(11) -0.4345(10) 0.0648(11) 0.069(5) Uani 1 1 d . . .
H45A H 0.0945 -0.4472 0.0167 0.083 Uiso 1 1 calc R . .
H45B H 0.0639 -0.4792 0.1074 0.083 Uiso 1 1 calc R . .
C46 C -0.0541(11) -0.4281(10) 0.0656(10) 0.067(5) Uani 1 1 d . . .
H46A H -0.0736 -0.4810 0.0717 0.081 Uiso 1 1 calc R . .
H46B H -0.0622 -0.3942 0.0162 0.081 Uiso 1 1 calc R . .
C47 C -0.1233(10) -0.3930(9) 0.1317(9) 0.053(4) Uani 1 1 d . . .
C48 C -0.0875(10) -0.3379(9) 0.1556(9) 0.055(4) Uani 1 1 d . . .
C49 C -0.1524(9) -0.3033(9) 0.2163(8) 0.046(4) Uani 1 1 d . . .
H49 H -0.1288 -0.2658 0.2321 0.056 Uiso 1 1 calc R . .
C50 C -0.2511(10) -0.3259(8) 0.2519(9) 0.049(4) Uani 1 1 d . . .
C51 C -0.2843(11) -0.3779(9) 0.2229(9) 0.060(4) Uani 1 1 d . . .
H51 H -0.3511 -0.3905 0.2432 0.072 Uiso 1 1 calc R . .
C52 C -0.2228(12) -0.4112(9) 0.1657(10) 0.063(5) Uani 1 1 d . . .
H52 H -0.2480 -0.4471 0.1489 0.076 Uiso 1 1 calc R . .
C53 C -0.1404(16) -0.3916(16) 0.3996(14) 0.126(9) Uani 1 1 d . . .
H53A H -0.1148 -0.4005 0.3478 0.151 Uiso 1 1 calc R . .
H53B H -0.1185 -0.3407 0.3971 0.151 Uiso 1 1 calc R . .
C54 C -0.093(2) -0.4567(17) 0.4534(17) 0.149(11) Uani 1 1 d . . .
H54A H -0.0213 -0.4569 0.4343 0.224 Uiso 1 1 calc R . .
H54B H -0.1136 -0.5077 0.4559 0.224 Uiso 1 1 calc R . .
H54C H -0.1153 -0.4473 0.5044 0.224 Uiso 1 1 calc R . .
C55 C -0.297(3) -0.4827(18) 0.417(3) 0.26(3) Uani 1 1 d . . .
H55A H -0.2525 -0.4886 0.3676 0.311 Uiso 1 1 calc R . .
H55B H -0.2709 -0.5222 0.4568 0.311 Uiso 1 1 calc R . .
C56 C -0.377(3) -0.5052(18) 0.4221(18) 0.185(17) Uani 1 1 d . . .
H56A H -0.3658 -0.5588 0.4157 0.277 Uiso 1 1 calc R . .
H56B H -0.4043 -0.4700 0.3821 0.277 Uiso 1 1 calc R . .
H56C H -0.4226 -0.5045 0.4722 0.277 Uiso 1 1 calc R . .
C57 C -0.316(3) -0.376(2) 0.5230(16) 0.21(2) Uani 1 1 d . . .
H57A H -0.3889 -0.3682 0.5384 0.250 Uiso 1 1 calc R . .
H57B H -0.2968 -0.4268 0.5553 0.250 Uiso 1 1 calc R . .
C58 C -0.275(3) -0.308(3) 0.542(2) 0.27(3) Uani 1 1 d . . .
H58A H -0.3024 -0.3108 0.5967 0.405 Uiso 1 1 calc R . .
H58B H -0.2946 -0.2569 0.5122 0.405 Uiso 1 1 calc R . .
H58C H -0.2026 -0.3161 0.5299 0.405 Uiso 1 1 calc R . .
C59 C -0.516(3) -0.2242(17) 0.227(2) 0.185(18) Uani 1 1 d . . .
H59A H -0.5579 -0.1768 0.2093 0.222 Uiso 1 1 calc R . .
H59B H -0.4811 -0.2442 0.1818 0.222 Uiso 1 1 calc R . .
C60 C -0.576(3) -0.275(3) 0.269(2) 0.28(3) Uani 1 1 d . . .
H60A H -0.6165 -0.2835 0.2393 0.413 Uiso 1 1 calc R . .
H60B H -0.6189 -0.2557 0.3125 0.413 Uiso 1 1 calc R . .
H60C H -0.5393 -0.3243 0.2874 0.413 Uiso 1 1 calc R . .
C61 C -0.321(2) -0.142(2) 0.1579(14) 0.27(3) Uani 1 1 d . . .
H61A H -0.2760 -0.1150 0.1713 0.318 Uiso 1 1 calc R . .
H61B H -0.2814 -0.1851 0.1362 0.318 Uiso 1 1 calc R . .
C62 C -0.365(3) -0.081(3) 0.0949(15) 0.33(4) Uani 1 1 d . . .
H62A H -0.3108 -0.0608 0.0502 0.499 Uiso 1 1 calc R . .
H62B H -0.4032 -0.0375 0.1154 0.499 Uiso 1 1 calc R . .
H62C H -0.4081 -0.1076 0.0800 0.499 Uiso 1 1 calc R . .
C63 C -0.4789(15) -0.0944(11) 0.2766(12) 0.087(6) Uani 1 1 d . . .
H63A H -0.5155 -0.0644 0.2394 0.105 Uiso 1 1 calc R . .
H63B H -0.5275 -0.1077 0.3274 0.105 Uiso 1 1 calc R . .
C64 C -0.403(2) -0.0396(14) 0.2791(18) 0.156(13) Uani 1 1 d . . .
H64A H -0.4387 0.0078 0.2936 0.234 Uiso 1 1 calc R . .
H64B H -0.3555 -0.0247 0.2286 0.234 Uiso 1 1 calc R . .
H64C H -0.3670 -0.0684 0.3166 0.234 Uiso 1 1 calc R . .
C65 C -0.5546(10) -0.2757(9) 0.4570(9) 0.053(4) Uani 1 1 d . . .
H65 H -0.5625 -0.3173 0.4379 0.064 Uiso 1 1 calc R . .
C66 C -0.6354(10) -0.2475(9) 0.5097(8) 0.051(4) Uani 1 1 d . . .
H66 H -0.6960 -0.2716 0.5275 0.061 Uiso 1 1 calc R . .
C67 C -0.6265(10) -0.1835(8) 0.5361(8) 0.044(3) Uani 1 1 d . . .
C68 C -0.5359(10) -0.1517(10) 0.5103(9) 0.057(4) Uani 1 1 d . . .
H68 H -0.5276 -0.1089 0.5274 0.069 Uiso 1 1 calc R . .
C69 C -0.4570(11) -0.1824(9) 0.4594(8) 0.053(4) Uani 1 1 d . . .
H69 H -0.3957 -0.1596 0.4426 0.064 Uiso 1 1 calc R . .
N4 N 0.841(2) 0.3335(11) 0.5333(16) 0.116(7) Uani 1 1 d . . .
O1 O 0.910(2) 0.3423(15) 0.555(2) 0.241(16) Uani 1 1 d . . .
O3 O 0.7493(17) 0.3515(13) 0.5679(13) 0.149(8) Uani 1 1 d . . .
O2 O 0.8548(13) 0.3019(11) 0.4789(11) 0.126(6) Uani 1 1 d . . .
N5 N 0.3615(16) 0.0603(13) 0.4449(14) 0.102(6) Uani 1 1 d . . .
O4 O 0.439(2) 0.079(2) 0.3983(12) 0.264(19) Uani 1 1 d . . .
O5 O 0.3202(18) 0.0182(14) 0.4263(11) 0.162(8) Uani 1 1 d . . .
O6 O 0.3382(13) 0.0614(11) 0.5123(10) 0.131(7) Uani 1 1 d . . .
OW1 O 0.2314(12) 0.1539(7) 0.2450(7) 0.096(5) Uani 1 1 d . . .
OW2 O 0.4300(11) 0.1218(8) 0.1536(7) 0.096(4) Uani 1 1 d . . .
OW3 O 0.9495(11) 0.4232(10) 0.2760(8) 0.117(5) Uani 1 1 d . . .
OW5 O 0.3102(12) 0.5732(10) 0.2184(11) 0.131(6) Uani 1 1 d . . .
OW4 O 1.1199(18) 0.3305(18) 0.2951(12) 0.253(16) Uani 1 1 d . . .
OW6 O 0.138(2) 0.607(3) 0.2677(11) 0.40(3) Uani 1 1 d . . .

loop_
_atom_site_aniso_label
_atom_site_aniso_U_11
_atom_site_aniso_U_22
_atom_site_aniso_U_33
_atom_site_aniso_U_23
_atom_site_aniso_U_13
_atom_site_aniso_U_12
Pt1 0.0402(3) 0.0452(3) 0.0467(4) -0.0289(3) -0.0030(2) 0.0057(2)
Pt2 0.0372(3) 0.0628(4) 0.0586(4) -0.0394(3) 0.0017(3) 0.0016(3)
P1 0.040(2) 0.048(2) 0.054(2) -0.0239(19) -0.0086(17) 0.0012(16)
P2 0.068(3) 0.061(3) 0.048(2) -0.024(2) -0.001(2) 0.010(2)
P3 0.058(3) 0.082(3) 0.070(3) -0.046(3) -0.017(2) 0.019(2)
P4 0.061(3) 0.069(3) 0.077(3) -0.022(3) -0.006(2) 0.002(2)
N1 0.043(7) 0.044(7) 0.057(8) -0.028(6) -0.013(6) 0.000(5)
N2 0.030(6) 0.043(7) 0.071(8) -0.032(6) -0.003(5) 0.003(5)
N3 0.057(8) 0.061(8) 0.053(8) -0.039(7) 0.008(6) -0.002(6)
C1 0.039(8) 0.051(9) 0.061(9) -0.035(8) 0.000(7) -0.006(6)
C2 0.054(9) 0.052(9) 0.046(8) -0.027(7) -0.008(7) -0.002(7)
C3 0.034(7) 0.045(8) 0.045(8) -0.023(7) -0.006(6) -0.001(6)
C4 0.049(8) 0.052(9) 0.046(8) -0.029(7) -0.009(7) 0.000(7)
C5 0.053(9) 0.049(9) 0.054(9) -0.031(8) -0.010(7) 0.007(7)
C6 0.072(11) 0.062(10) 0.037(8) -0.023(8) -0.009(7) 0.004(8)
C7 0.069(12) 0.135(19) 0.046(10) -0.016(11) -0.001(9) 0.008(12)
C8 0.066(10) 0.032(8) 0.062(10) -0.013(7) -0.003(8) -0.014(7)
C9 0.062(11) 0.083(13) 0.101(15) -0.039(12) -0.015(10) -0.012(10)
C10 0.060(10) 0.078(12) 0.057(10) -0.027(9) -0.008(8) 0.008(9)
C11 0.065(12) 0.118(18) 0.108(17) -0.028(14) -0.032(12) -0.026(12)
C12 0.122(18) 0.089(15) 0.061(12) -0.031(11) -0.015(12) 0.029(13)
C13 0.069(14) 0.16(2) 0.113(18) -0.057(17) -0.041(13) -0.003(14)
C14 0.085(14) 0.090(15) 0.068(13) -0.007(12) 0.015(11) 0.013(11)
C15 0.18(3) 0.11(2) 0.11(2) -0.040(18) 0.01(2) -0.03(2)
C16 0.101(16) 0.074(14) 0.082(14) -0.017(12) 0.003(12) 0.031(12)
C17 0.17(3) 0.060(14) 0.12(2) -0.024(14) 0.036(18) 0.002(15)
C18 0.040(8) 0.047(8) 0.055(9) -0.031(7) -0.011(7) 0.013(6)
C19 0.053(9) 0.053(9) 0.070(11) -0.039(8) -0.005(8) -0.006(7)
C20 0.045(8) 0.055(9) 0.074(11) -0.038(9) -0.011(8) 0.006(7)
C21 0.034(7) 0.050(9) 0.059(9) -0.028(8) 0.002(6) -0.002(6)
C22 0.042(8) 0.045(8) 0.042(8) -0.021(7) -0.008(6) -0.002(6)
C23 0.030(7) 0.056(9) 0.044(8) -0.020(7) 0.003(6) -0.004(6)
C24 0.041(8) 0.069(11) 0.091(13) -0.053(10) 0.001(8) 0.011(8)
C25 0.050(9) 0.053(9) 0.083(12) -0.043(9) 0.002(8) -0.003(7)
C26 0.043(8) 0.051(9) 0.035(7) -0.015(7) 0.002(6) -0.012(6)
C27 0.035(7) 0.038(7) 0.044(8) -0.023(6) -0.005(6) 0.006(6)
C28 0.029(7) 0.049(8) 0.052(8) -0.032(7) 0.001(6) 0.005(6)
C29 0.033(7) 0.063(9) 0.057(9) -0.048(8) 0.002(6) 0.003(6)
C30 0.045(8) 0.049(8) 0.042(8) -0.030(7) -0.001(6) 0.003(6)
C31 0.041(7) 0.050(8) 0.045(8) -0.033(7) -0.005(6) 0.002(6)
C32 0.052(9) 0.055(9) 0.041(8) -0.027(7) -0.004(7) 0.007(7)
C33 0.042(8) 0.065(10) 0.043(8) -0.031(8) -0.004(6) -0.001(7)
C34 0.048(8) 0.061(10) 0.042(8) -0.036(8) -0.008(7) 0.028(7)
C35 0.041(8) 0.047(9) 0.065(10) -0.029(8) -0.006(7) 0.015(7)
C36 0.045(8) 0.046(8) 0.043(8) -0.024(7) -0.002(6) 0.010(6)
C37 0.068(11) 0.089(14) 0.047(10) -0.024(9) 0.002(8) 0.001(10)
C38 0.30(4) 0.15(2) 0.068(15) -0.005(16) -0.01(2) -0.16(3)
C39 0.16(2) 0.17(3) 0.075(16) -0.058(17) 0.039(15) 0.03(2)
C40 0.29(4) 0.21(3) 0.11(2) 0.03(2) -0.13(3) -0.11(3)
C41 0.052(9) 0.052(9) 0.051(9) -0.023(8) -0.023(7) 0.016(7)
C42 0.105(16) 0.073(13) 0.111(17) -0.038(12) -0.053(14) 0.024(12)
C43 0.089(14) 0.089(14) 0.108(17) -0.053(13) -0.025(13) 0.035(12)
C44 0.073(13) 0.065(12) 0.093(15) -0.003(11) -0.002(11) -0.008(10)
C45 0.042(9) 0.087(12) 0.093(13) -0.071(11) 0.001(8) 0.007(8)
C46 0.045(9) 0.086(12) 0.089(12) -0.072(11) 0.002(8) -0.003(8)
C47 0.035(8) 0.065(10) 0.066(10) -0.041(9) -0.004(7) 0.006(7)
C48 0.040(8) 0.061(10) 0.067(10) -0.045(9) 0.002(7) 0.006(7)
C49 0.032(7) 0.061(9) 0.054(9) -0.039(8) -0.007(6) 0.010(6)
C50 0.043(8) 0.042(8) 0.063(10) -0.028(7) -0.004(7) 0.000(6)
C51 0.041(8) 0.062(10) 0.074(11) -0.043(9) 0.010(7) -0.002(7)
C52 0.057(10) 0.064(10) 0.080(12) -0.051(10) -0.007(9) 0.000(8)
C53 0.082(15) 0.17(2) 0.099(18) -0.004(17) -0.030(14) 0.023(16)
C54 0.13(2) 0.16(3) 0.16(3) -0.04(2) -0.08(2) 0.03(2)
C55 0.29(5) 0.10(2) 0.46(7) 0.06(3) -0.29(5) -0.08(3)
C56 0.28(5) 0.14(3) 0.18(3) 0.02(2) -0.14(3) -0.12(3)
C57 0.16(3) 0.29(5) 0.09(2) 0.04(3) -0.06(2) 0.10(3)
C58 0.30(6) 0.39(7) 0.23(5) -0.19(5) -0.18(4) 0.07(5)
C59 0.24(4) 0.10(2) 0.29(5) -0.02(3) -0.21(4) -0.02(2)
C60 0.20(4) 0.49(8) 0.13(3) 0.05(4) -0.07(3) -0.23(5)
C61 0.20(3) 0.35(5) 0.055(15) 0.03(2) 0.049(18) 0.19(4)
C62 0.36(6) 0.37(6) 0.053(17) 0.02(3) 0.03(2) 0.27(5)
C63 0.098(15) 0.083(13) 0.087(14) -0.049(12) -0.035(12) 0.044(12)
C64 0.23(3) 0.070(16) 0.23(3) -0.024(19) -0.15(3) -0.019(18)
C65 0.035(8) 0.066(10) 0.068(10) -0.045(9) -0.006(7) 0.005(7)
C66 0.037(8) 0.057(9) 0.059(9) -0.034(8) 0.006(7) -0.006(7)
C67 0.035(7) 0.048(8) 0.047(8) -0.026(7) 0.002(6) 0.003(6)
C68 0.037(8) 0.076(11) 0.073(11) -0.059(9) -0.001(7) 0.001(7)
C69 0.046(8) 0.076(11) 0.051(9) -0.036(8) -0.005(7) -0.021(8)
N4 0.16(2) 0.059(12) 0.14(2) -0.019(13) -0.07(2) -0.009(14)
O1 0.22(3) 0.20(2) 0.44(5) -0.15(3) -0.23(3) 0.007(19)
O3 0.134(17) 0.166(19) 0.159(19) -0.066(15) -0.033(15) -0.017(15)
O2 0.116(13) 0.133(15) 0.133(15) -0.049(13) -0.011(11) -0.043(11)
N5 0.097(15) 0.117(16) 0.120(19) -0.035(14) -0.049(14) -0.044(12)
O4 0.21(2) 0.53(5) 0.114(17) -0.13(2) 0.017(16) -0.23(3)
O5 0.20(2) 0.19(2) 0.106(14) -0.040(14) -0.022(14) -0.073(18)
O6 0.153(16) 0.177(17) 0.083(11) -0.062(12) -0.002(11) -0.078(13)
OW1 0.184(14) 0.052(7) 0.046(7) -0.013(6) -0.037(8) 0.019(8)
OW2 0.116(11) 0.073(9) 0.065(8) 0.013(7) -0.015(8) 0.015(8)
OW3 0.116(12) 0.150(14) 0.066(9) -0.030(9) -0.015(8) 0.025(10)
OW5 0.099(11) 0.138(14) 0.165(16) -0.090(13) -0.027(11) 0.044(10)
OW4 0.22(2) 0.37(4) 0.113(16) -0.093(19) -0.054(16) 0.21(3)
OW6 0.33(4) 0.74(7) 0.043(11) -0.10(2) -0.072(17) 0.22(4)

loop_
_atom_type_symbol
_atom_type_description
_atom_type_scat_dispersion_real
_atom_type_scat_dispersion_imag
_atom_type_scat_source
C C 0.0033 0.0016 'International Tables Vol C Tables 4.2.6.8 and 6.1.1.4'
H H 0.0000 0.0000 'International Tables Vol C Tables 4.2.6.8 and 6.1.1.4'
N N 0.0061 0.0033 'International Tables Vol C Tables 4.2.6.8 and 6.1.1.4'
O O 0.0106 0.0060 'International Tables Vol C Tables 4.2.6.8 and 6.1.1.4'
P P 0.1023 0.0942 'International Tables Vol C Tables 4.2.6.8 and 6.1.1.4'
Pt Pt -1.7033 8.3905 'International Tables Vol C Tables 4.2.6.8 and 6.1.1.4'

loop_
_geom_angle_atom_site_label_1
_geom_angle_atom_site_label_2
_geom_angle_atom_site_label_3
_geom_angle
_geom_angle_site_symmetry_1
_geom_angle_site_symmetry_3
_geom_angle_publ_flag
C18 Pt1 N1 177.1(5) . . ?
C18 Pt1 P2 86.4(4) . . ?
N1 Pt1 P2 94.8(3) . . ?
C18 Pt1 P1 87.9(4) . . ?
N1 Pt1 P1 90.7(3) . . ?
P2 Pt1 P1 173.51(13) . . ?
C50 Pt2 N3 174.6(5) . . ?
C50 Pt2 P3 90.0(4) . . ?
N3 Pt2 P3 89.3(4) . . ?
C50 Pt2 P4 87.1(4) . . ?
N3 Pt2 P4 93.5(4) . . ?
P3 Pt2 P4 176.87(15) . . ?
C10 P1 C6 106.3(7) . . ?
C10 P1 C8 105.4(7) . . ?
C6 P1 C8 105.1(7) . . ?
C10 P1 Pt1 115.2(6) . . ?
C6 P1 Pt1 114.3(5) . . ?
C8 P1 Pt1 109.6(5) . . ?
C16 P2 C12 100.8(10) . . ?
C16 P2 C14 104.1(10) . . ?
C12 P2 C14 104.1(10) . . ?
C16 P2 Pt1 118.6(7) . . ?
C12 P2 Pt1 112.9(7) . . ?
C14 P2 Pt1 114.5(7) . . ?
C59 P3 C63 104.4(13) . . ?
C59 P3 C61 110.4(19) . . ?
C63 P3 C61 98.3(13) . . ?
C59 P3 Pt2 112.8(10) . . ?
C63 P3 Pt2 117.1(6) . . ?
C61 P3 Pt2 112.6(9) . . ?
C57 P4 C53 104.9(14) . . ?
C57 P4 C55 112(2) . . ?
C53 P4 C55 99.5(16) . . ?
C57 P4 Pt2 114.7(9) . . ?
C53 P4 Pt2 115.9(8) . . ?
C55 P4 Pt2 108.6(10) . . ?
C5 N1 C1 118.3(11) . . ?
C5 N1 Pt1 119.8(8) . . ?
C1 N1 Pt1 121.7(9) . . ?
C27 N2 C28 119.9(10) . . ?
C65 N3 C69 117.3(11) . . ?
C65 N3 Pt2 118.3(9) . . ?
C69 N3 Pt2 123.7(10) . . ?
N1 C1 C2 120.9(12) . . ?
N1 C1 H1 119.6 . . ?
C2 C1 H1 119.5 . . ?
C3 C2 C1 120.4(12) . . ?
C3 C2 H2 119.8 . . ?
C1 C2 H2 119.8 . . ?
C2 C3 C4 116.6(12) . . ?
C2 C3 C67 122.3(12) . 2_456 ?
C4 C3 C67 121.1(12) . 2_456 ?
C5 C4 C3 119.5(13) . . ?
C5 C4 H4 120.2 . . ?
C3 C4 H4 120.2 . . ?
N1 C5 C4 124.2(13) . . ?
N1 C5 H5 117.9 . . ?
C4 C5 H5 117.9 . . ?
C7 C6 P1 116.0(11) . . ?
C7 C6 H6A 108.3 . . ?
P1 C6 H6A 108.3 . . ?
C7 C6 H6B 108.3 . . ?
P1 C6 H6B 108.3 . . ?
H6A C6 H6B 107.4 . . ?
C6 C7 H7A 109.5 . . ?
C6 C7 H7B 109.5 . . ?
H7A C7 H7B 109.5 . . ?
C6 C7 H7C 109.5 . . ?
H7A C7 H7C 109.5 . . ?
H7B C7 H7C 109.5 . . ?
C9 C8 P1 113.0(11) . . ?
C9 C8 H8A 109.0 . . ?
P1 C8 H8A 109.0 . . ?
C9 C8 H8B 109.0 . . ?
P1 C8 H8B 109.0 . . ?
H8A C8 H8B 107.8 . . ?
C8 C9 H9A 109.5 . . ?
C8 C9 H9B 109.5 . . ?
H9A C9 H9B 109.5 . . ?
C8 C9 H9C 109.5 . . ?
H9A C9 H9C 109.5 . . ?
H9B C9 H9C 109.5 . . ?
C11 C10 P1 113.8(12) . . ?
C11 C10 H10A 108.8 . . ?
P1 C10 H10A 108.8 . . ?
C11 C10 H10B 108.8 . . ?
P1 C10 H10B 108.8 . . ?
H10A C10 H10B 107.7 . . ?
C10 C11 H11A 109.5 . . ?
C10 C11 H11B 109.5 . . ?
H11A C11 H11B 109.5 . . ?
C10 C11 H11C 109.5 . . ?
H11A C11 H11C 109.5 . . ?
H11B C11 H11C 109.5 . . ?
C13 C12 P2 113.1(14) . . ?
C13 C12 H12A 109.0 . . ?
P2 C12 H12A 109.0 . . ?
C13 C12 H12B 109.0 . . ?
P2 C12 H12B 109.0 . . ?
H12A C12 H12B 107.8 . . ?
C12 C13 H13A 109.5 . . ?
C12 C13 H13B 109.5 . . ?
H13A C13 H13B 109.5 . . ?
C12 C13 H13C 109.5 . . ?
H13A C13 H13C 109.5 . . ?
H13B C13 H13C 109.5 . . ?
C15 C14 P2 115.0(18) . . ?
C15 C14 H14A 108.5 . . ?
P2 C14 H14A 108.5 . . ?
C15 C14 H14B 108.5 . . ?
P2 C14 H14B 108.5 . . ?
H14A C14 H14B 107.5 . . ?
C14 C15 H15A 109.5 . . ?
C14 C15 H15B 109.5 . . ?
H15A C15 H15B 109.5 . . ?
C14 C15 H15C 109.5 . . ?
H15A C15 H15C 109.5 . . ?
H15B C15 H15C 109.5 . . ?
C17 C16 P2 112.6(17) . . ?
C17 C16 H16A 109.1 . . ?
P2 C16 H16A 109.1 . . ?
C17 C16 H16B 109.1 . . ?
P2 C16 H16B 109.1 . . ?
H16A C16 H16B 107.8 . . ?
C16 C17 H17A 109.5 . . ?
C16 C17 H17B 109.5 . . ?
H17A C17 H17B 109.5 . . ?
C16 C17 H17C 109.5 . . ?
H17A C17 H17C 109.5 . . ?
H17B C17 H17C 109.5 . . ?
C19 C18 C23 117.3(12) . . ?
C19 C18 Pt1 122.5(10) . . ?
C23 C18 Pt1 120.1(10) . . ?
C18 C19 C20 120.8(13) . . ?
C18 C19 H19 119.6 . . ?
C20 C19 H19 119.6 . . ?
C21 C20 C19 121.5(14) . . ?
C21 C20 H20 119.3 . . ?
C19 C20 H20 119.3 . . ?
C22 C21 C20 119.8(12) . . ?
C22 C21 C24 119.0(12) . . ?
C20 C21 C24 121.1(13) . . ?
C21 C22 C23 117.4(12) . . ?
C21 C22 C27 120.6(11) . . ?
C23 C22 C27 121.9(12) . . ?
C18 C23 C22 123.3(12) . . ?
C18 C23 H23 118.3 . . ?
C22 C23 H23 118.3 . . ?
C25 C24 C21 113.0(13) . . ?
C25 C24 H24A 109.0 . . ?
C21 C24 H24A 109.0 . . ?
C25 C24 H24B 109.0 . . ?
C21 C24 H24B 109.0 . . ?
H24A C24 H24B 107.8 . . ?
C26 C25 C24 115.0(13) . . ?
C26 C25 H25A 108.5 . . ?
C24 C25 H25A 108.5 . . ?
C26 C25 H25B 108.5 . . ?
C24 C25 H25B 108.5 . . ?
H25A C25 H25B 107.5 . . ?
C30 C26 C27 118.5(12) . . ?
C30 C26 C25 124.2(12) . . ?
C27 C26 C25 117.3(12) . . ?
N2 C27 C26 121.3(11) . . ?
N2 C27 C22 118.0(11) . . ?
C26 C27 C22 120.6(11) . . ?
N2 C28 C29 121.8(12) . . ?
N2 C28 C48 118.5(10) . . ?
C29 C28 C48 119.7(12) . . ?
C30 C29 C28 118.0(12) . . ?
C30 C29 C45 124.9(11) . . ?
C28 C29 C45 117.2(12) . . ?
C29 C30 C26 120.4(11) . . ?
C29 C30 C31 118.8(11) . . ?
C26 C30 C31 120.8(12) . . ?
C32 C31 C36 117.5(11) . . ?
C32 C31 C30 120.9(13) . . ?
C36 C31 C30 121.4(12) . . ?
C33 C32 C31 120.8(14) . . ?
C33 C32 H32 119.6 . . ?
C31 C32 H32 119.6 . . ?
C34 C33 C32 118.1(13) . . ?
C34 C33 C37 123.8(13) . . ?
C32 C33 C37 118.1(14) . . ?
C35 C34 C33 124.5(12) . . ?
C35 C34 H34 117.8 . . ?
C33 C34 H34 117.8 . . ?
C34 C35 C36 116.1(13) . . ?
C34 C35 C41 124.7(12) . . ?
C36 C35 C41 119.2(14) . . ?
C35 C36 C31 123.0(13) . . ?
C35 C36 H36 118.5 . . ?
C31 C36 H36 118.5 . . ?
C38 C37 C40 102(2) . . ?
C38 C37 C33 114.4(15) . . ?
C40 C37 C33 111.9(17) . . ?
C38 C37 C39 111(2) . . ?
C40 C37 C39 107(2) . . ?
C33 C37 C39 110.4(16) . . ?
C37 C38 H38A 109.5 . . ?
C37 C38 H38B 109.5 . . ?
H38A C38 H38B 109.5 . . ?
C37 C38 H38C 109.5 . . ?
H38A C38 H38C 109.5 . . ?
H38B C38 H38C 109.5 . . ?
C37 C39 H39A 109.5 . . ?
C37 C39 H39B 109.5 . . ?
H39A C39 H39B 109.5 . . ?
C37 C39 H39C 109.5 . . ?
H39A C39 H39C 109.5 . . ?
H39B C39 H39C 109.5 . . ?
C37 C40 H40A 109.5 . . ?
C37 C40 H40B 109.5 . . ?
H40A C40 H40B 109.5 . . ?
C37 C40 H40C 109.5 . . ?
H40A C40 H40C 109.5 . . ?
H40B C40 H40C 109.5 . . ?
C42 C41 C35 110.4(13) . . ?
C42 C41 C43 106.0(13) . . ?
C35 C41 C43 110.9(14) . . ?
C42 C41 C44 112.4(15) . . ?
C35 C41 C44 108.5(12) . . ?
C43 C41 C44 108.7(14) . . ?
C41 C42 H42A 109.5 . . ?
C41 C42 H42B 109.5 . . ?
H42A C42 H42B 109.5 . . ?
C41 C42 H42C 109.5 . . ?
H42A C42 H42C 109.5 . . ?
H42B C42 H42C 109.5 . . ?
C41 C43 H43A 109.5 . . ?
C41 C43 H43B 109.5 . . ?
H43A C43 H43B 109.5 . . ?
C41 C43 H43C 109.5 . . ?
H43A C43 H43C 109.5 . . ?
H43B C43 H43C 109.5 . . ?
C41 C44 H44A 109.5 . . ?
C41 C44 H44B 109.5 . . ?
H44A C44 H44B 109.5 . . ?
C41 C44 H44C 109.5 . . ?
H44A C44 H44C 109.5 . . ?
H44B C44 H44C 109.5 . . ?
C46 C45 C29 115.4(12) . . ?
C46 C45 H45A 108.4 . . ?
C29 C45 H45A 108.4 . . ?
C46 C45 H45B 108.4 . . ?
C29 C45 H45B 108.4 . . ?
H45A C45 H45B 107.5 . . ?
C45 C46 C47 111.7(12) . . ?
C45 C46 H46A 109.3 . . ?
C47 C46 H46A 109.3 . . ?
C45 C46 H46B 109.3 . . ?
C47 C46 H46B 109.3 . . ?
H46A C46 H46B 107.9 . . ?
C48 C47 C52 118.8(12) . . ?
C48 C47 C46 119.2(13) . . ?
C52 C47 C46 122.0(13) . . ?
C47 C48 C49 119.7(13) . . ?
C47 C48 C28 120.0(12) . . ?
C49 C48 C28 120.3(12) . . ?
C50 C49 C48 120.0(13) . . ?
C50 C49 H49 120.0 . . ?
C48 C49 H49 120.0 . . ?
C51 C50 C49 117.6(12) . . ?
C51 C50 Pt2 118.3(10) . . ?
C49 C50 Pt2 124.1(10) . . ?
C52 C51 C50 122.3(14) . . ?
C52 C51 H51 118.8 . . ?
C50 C51 H51 118.8 . . ?
C51 C52 C47 121.4(14) . . ?
C51 C52 H52 119.3 . . ?
C47 C52 H52 119.3 . . ?
C54 C53 P4 115.8(19) . . ?
C54 C53 H53A 108.3 . . ?
P4 C53 H53A 108.3 . . ?
C54 C53 H53B 108.3 . . ?
P4 C53 H53B 108.3 . . ?
H53A C53 H53B 107.4 . . ?
C53 C54 H54A 109.5 . . ?
C53 C54 H54B 109.5 . . ?
H54A C54 H54B 109.5 . . ?
C53 C54 H54C 109.5 . . ?
H54A C54 H54C 109.5 . . ?
H54B C54 H54C 109.5 . . ?
C56 C55 P4 127(4) . . ?
C56 C55 H55A 105.6 . . ?
P4 C55 H55A 105.6 . . ?
C56 C55 H55B 105.7 . . ?
P4 C55 H55B 105.7 . . ?
H55A C55 H55B 106.1 . . ?
C55 C56 H56A 109.5 . . ?
C55 C56 H56B 109.5 . . ?
H56A C56 H56B 109.5 . . ?
C55 C56 H56C 109.4 . . ?
H56A C56 H56C 109.5 . . ?
H56B C56 H56C 109.5 . . ?
C58 C57 P4 118(3) . . ?
C58 C57 H57A 107.8 . . ?
P4 C57 H57A 107.8 . . ?
C58 C57 H57B 107.8 . . ?
P4 C57 H57B 107.8 . . ?
H57A C57 H57B 107.1 . . ?
C57 C58 H58A 109.5 . . ?
C57 C58 H58B 109.5 . . ?
H58A C58 H58B 109.5 . . ?
C57 C58 H58C 109.5 . . ?
H58A C58 H58C 109.5 . . ?
H58B C58 H58C 109.5 . . ?
C60 C59 P3 129(3) . . ?
C60 C59 H59A 105.0 . . ?
P3 C59 H59A 105.0 . . ?
C60 C59 H59B 105.0 . . ?
P3 C59 H59B 105.0 . . ?
H59A C59 H59B 105.9 . . ?
C59 C60 H60A 109.5 . . ?
C59 C60 H60B 109.5 . . ?
H60A C60 H60B 109.5 . . ?
C59 C60 H60C 109.4 . . ?
H60A C60 H60C 109.5 . . ?
H60B C60 H60C 109.5 . . ?
C62 C61 P3 114(2) . . ?
C62 C61 H61A 108.7 . . ?
P3 C61 H61A 108.7 . . ?
C62 C61 H61B 108.7 . . ?
P3 C61 H61B 108.7 . . ?
H61A C61 H61B 107.6 . . ?
C61 C62 H62A 109.5 . . ?
C61 C62 H62B 109.5 . . ?
H62A C62 H62B 109.5 . . ?
C61 C62 H62C 109.4 . . ?
H62A C62 H62C 109.5 . . ?
H62B C62 H62C 109.5 . . ?
C64 C63 P3 113.9(15) . . ?
C64 C63 H63A 108.8 . . ?
P3 C63 H63A 108.8 . . ?
C64 C63 H63B 108.8 . . ?
P3 C63 H63B 108.8 . . ?
H63A C63 H63B 107.7 . . ?
C63 C64 H64A 109.5 . . ?
C63 C64 H64B 109.5 . . ?
H64A C64 H64B 109.5 . . ?
C63 C64 H64C 109.5 . . ?
H64A C64 H64C 109.5 . . ?
H64B C64 H64C 109.5 . . ?
N3 C65 C66 121.7(13) . . ?
N3 C65 H65 119.2 . . ?
C66 C65 H65 119.2 . . ?
C65 C66 C67 120.0(13) . . ?
C65 C66 H66 120.0 . . ?
C67 C66 H66 120.0 . . ?
C68 C67 C66 118.0(12) . . ?
C68 C67 C3 121.6(12) . 2_456 ?
C66 C67 C3 120.4(12) . 2_456 ?
C67 C68 C69 120.3(13) . . ?
C67 C68 H68 119.9 . . ?
C69 C68 H68 119.9 . . ?
N3 C69 C68 122.7(13) . . ?
N3 C69 H69 118.7 . . ?
C68 C69 H69 118.7 . . ?
O1 N4 O2 122(3) . . ?
O1 N4 O3 122(3) . . ?
O2 N4 O3 116(3) . . ?
O5 N5 O4 112(3) . . ?
O5 N5 O6 119(2) . . ?
O4 N5 O6 126(2) . . ?

loop_
_geom_bond_atom_site_label_1
_geom_bond_atom_site_label_2
_geom_bond_distance
_geom_bond_site_symmetry_2
_geom_bond_publ_flag
Pt1 C18 2.031(12) . ?
Pt1 N1 2.126(10) . ?
Pt1 P2 2.301(5) . ?
Pt1 P1 2.318(4) . ?
Pt2 C50 2.040(13) . ?
Pt2 N3 2.139(10) . ?
Pt2 P3 2.326(5) . ?
Pt2 P4 2.338(5) . ?
P1 C10 1.806(16) . ?
P1 C6 1.834(14) . ?
P1 C8 1.857(14) . ?
P2 C16 1.808(18) . ?
P2 C12 1.81(2) . ?
P2 C14 1.836(19) . ?
P3 C59 1.79(3) . ?
P3 C63 1.818(16) . ?
P3 C61 1.90(3) . ?
P4 C57 1.77(3) . ?
P4 C53 1.81(2) . ?
P4 C55 1.86(3) . ?
N1 C5 1.314(17) . ?
N1 C1 1.334(16) . ?
N2 C27 1.332(16) . ?
N2 C28 1.356(16) . ?
N3 C65 1.349(18) . ?
N3 C69 1.352(17) . ?
C1 C2 1.446(17) . ?
C1 H1 0.9300 . ?
C2 C3 1.372(18) . ?
C2 H2 0.9300 . ?
C3 C4 1.401(17) . ?
C3 C67 1.483(17) 2_456 ?
C4 C5 1.392(17) . ?
C4 H4 0.9300 . ?
C5 H5 0.9300 . ?
C6 C7 1.52(2) . ?
C6 H6A 0.9700 . ?
C6 H6B 0.9700 . ?
C7 H7A 0.9600 . ?
C7 H7B 0.9600 . ?
C7 H7C 0.9600 . ?
C8 C9 1.50(2) . ?
C8 H8A 0.9700 . ?
C8 H8B 0.9700 . ?
C9 H9A 0.9600 . ?
C9 H9B 0.9600 . ?
C9 H9C 0.9600 . ?
C10 C11 1.52(2) . ?
C10 H10A 0.9700 . ?
C10 H10B 0.9700 . ?
C11 H11A 0.9600 . ?
C11 H11B 0.9600 . ?
C11 H11C 0.9600 . ?
C12 C13 1.52(3) . ?
C12 H12A 0.9700 . ?
C12 H12B 0.9700 . ?
C13 H13A 0.9600 . ?
C13 H13B 0.9600 . ?
C13 H13C 0.9600 . ?
C14 C15 1.42(3) . ?
C14 H14A 0.9700 . ?
C14 H14B 0.9700 . ?
C15 H15A 0.9600 . ?
C15 H15B 0.9600 . ?
C15 H15C 0.9600 . ?
C16 C17 1.50(3) . ?
C16 H16A 0.9700 . ?
C16 H16B 0.9700 . ?
C17 H17A 0.9600 . ?
C17 H17B 0.9600 . ?
C17 H17C 0.9600 . ?
C18 C19 1.362(19) . ?
C18 C23 1.389(18) . ?
C19 C20 1.398(18) . ?
C19 H19 0.9300 . ?
C20 C21 1.381(19) . ?
C20 H20 0.9300 . ?
C21 C22 1.377(18) . ?
C21 C24 1.522(17) . ?
C22 C23 1.419(17) . ?
C22 C27 1.467(17) . ?
C23 H23 0.9300 . ?
C24 C25 1.49(2) . ?
C24 H24A 0.9700 . ?
C24 H24B 0.9700 . ?
C25 C26 1.474(19) . ?
C25 H25A 0.9700 . ?
C25 H25B 0.9700 . ?
C26 C30 1.392(18) . ?
C26 C27 1.423(16) . ?
C28 C29 1.420(15) . ?
C28 C48 1.495(19) . ?
C29 C30 1.377(18) . ?
C29 C45 1.498(19) . ?
C30 C31 1.503(16) . ?
C31 C32 1.401(19) . ?
C31 C36 1.421(19) . ?
C32 C33 1.401(17) . ?
C32 H32 0.9300 . ?
C33 C34 1.39(2) . ?
C33 C37 1.54(2) . ?
C34 C35 1.37(2) . ?
C34 H34 0.9300 . ?
C35 C36 1.396(17) . ?
C35 C41 1.53(2) . ?
C36 H36 0.9300 . ?
C37 C38 1.46(3) . ?
C37 C40 1.52(3) . ?
C37 C39 1.56(3) . ?
C38 H38A 0.9600 . ?
C38 H38B 0.9600 . ?
C38 H38C 0.9600 . ?
C39 H39A 0.9600 . ?
C39 H39B 0.9600 . ?
C39 H39C 0.9600 . ?
C40 H40A 0.9600 . ?
C40 H40B 0.9600 . ?
C40 H40C 0.9600 . ?
C41 C42 1.51(2) . ?
C41 C43 1.53(2) . ?
C41 C44 1.54(2) . ?
C42 H42A 0.9600 . ?
C42 H42B 0.9600 . ?
C42 H42C 0.9600 . ?
C43 H43A 0.9600 . ?
C43 H43B 0.9600 . ?
C43 H43C 0.9600 . ?
C44 H44A 0.9600 . ?
C44 H44B 0.9600 . ?
C44 H44C 0.9600 . ?
C45 C46 1.478(19) . ?
C45 H45A 0.9700 . ?
C45 H45B 0.9700 . ?
C46 C47 1.530(18) . ?
C46 H46A 0.9700 . ?
C46 H46B 0.9700 . ?
C47 C48 1.384(19) . ?
C47 C52 1.39(2) . ?
C48 C49 1.433(17) . ?
C49 C50 1.400(19) . ?
C49 H49 0.9300 . ?
C50 C51 1.383(19) . ?
C51 C52 1.359(18) . ?
C51 H51 0.9300 . ?
C52 H52 0.9300 . ?
C53 C54 1.49(3) . ?
C53 H53A 0.9700 . ?
C53 H53B 0.9700 . ?
C54 H54A 0.9600 . ?
C54 H54B 0.9600 . ?
C54 H54C 0.9600 . ?
C55 C56 1.21(4) . ?
C55 H55A 0.9700 . ?
C55 H55B 0.9700 . ?
C56 H56A 0.9600 . ?
C56 H56B 0.9600 . ?
C56 H56C 0.9600 . ?
C57 C58 1.56(5) . ?
C57 H57A 0.9700 . ?
C57 H57B 0.9700 . ?
C58 H58A 0.9600 . ?
C58 H58B 0.9600 . ?
C58 H58C 0.9600 . ?
C59 C60 1.24(4) . ?
C59 H59A 0.9700 . ?
C59 H59B 0.9700 . ?
C60 H60A 0.9600 . ?
C60 H60B 0.9600 . ?
C60 H60C 0.9600 . ?
C61 C62 1.55(4) . ?
C61 H61A 0.9700 . ?
C61 H61B 0.9700 . ?
C62 H62A 0.9600 . ?
C62 H62B 0.9600 . ?
C62 H62C 0.9600 . ?
C63 C64 1.56(3) . ?
C63 H63A 0.9700 . ?
C63 H63B 0.9700 . ?
C64 H64A 0.9600 . ?
C64 H64B 0.9600 . ?
C64 H64C 0.9600 . ?
C65 C66 1.378(17) . ?
C65 H65 0.9300 . ?
C66 C67 1.381(18) . ?
C66 H66 0.9300 . ?
C67 C68 1.357(19) . ?
C67 C3 1.483(17) 2_456 ?
C68 C69 1.363(18) . ?
C68 H68 0.9300 . ?
C69 H69 0.9300 . ?
N4 O1 1.19(3) . ?
N4 O2 1.24(2) . ?
N4 O3 1.28(3) . ?
N5 O5 1.18(2) . ?
N5 O4 1.19(2) . ?
N5 O6 1.20(2) . ?

loop_
_geom_torsion_atom_site_label_1
_geom_torsion_atom_site_label_2
_geom_torsion_atom_site_label_3
_geom_torsion_atom_site_label_4
_geom_torsion
_geom_torsion_site_symmetry_1
_geom_torsion_site_symmetry_2
_geom_torsion_site_symmetry_3
_geom_torsion_site_symmetry_4
_geom_torsion_publ_flag
C18 Pt1 P1 C10 44.4(7) . . . . ?
N1 Pt1 P1 C10 -138.2(7) . . . . ?
P2 Pt1 P1 C10 73.7(15) . . . . ?
C18 Pt1 P1 C6 168.0(7) . . . . ?
N1 Pt1 P1 C6 -14.5(7) . . . . ?
P2 Pt1 P1 C6 -162.7(14) . . . . ?
C18 Pt1 P1 C8 -74.2(6) . . . . ?
N1 Pt1 P1 C8 103.2(6) . . . . ?
P2 Pt1 P1 C8 -44.9(15) . . . . ?
C18 Pt1 P2 C16 -175.2(10) . . . . ?
N1 Pt1 P2 C16 7.5(10) . . . . ?
P1 Pt1 P2 C16 155.5(15) . . . . ?
C18 Pt1 P2 C12 67.3(8) . . . . ?
N1 Pt1 P2 C12 -110.1(8) . . . . ?
P1 Pt1 P2 C12 37.9(16) . . . . ?
C18 Pt1 P2 C14 -51.7(9) . . . . ?
N1 Pt1 P2 C14 131.0(8) . . . . ?
P1 Pt1 P2 C14 -81.0(16) . . . . ?
C50 Pt2 P3 C59 85.7(17) . . . . ?
N3 Pt2 P3 C59 -89.0(17) . . . . ?
P4 Pt2 P3 C59 64(4) . . . . ?
C50 Pt2 P3 C63 -153.0(9) . . . . ?
N3 Pt2 P3 C63 32.3(9) . . . . ?
P4 Pt2 P3 C63 -174(3) . . . . ?
C50 Pt2 P3 C61 -40.2(16) . . . . ?
N3 Pt2 P3 C61 145.2(16) . . . . ?
P4 Pt2 P3 C61 -61(4) . . . . ?
C50 Pt2 P4 C57 171.1(17) . . . . ?
N3 Pt2 P4 C57 -14.3(17) . . . . ?
P3 Pt2 P4 C57 -168(3) . . . . ?
C50 Pt2 P4 C53 48.6(11) . . . . ?
N3 Pt2 P4 C53 -136.8(11) . . . . ?
P3 Pt2 P4 C53 70(3) . . . . ?
C50 Pt2 P4 C55 -62.3(17) . . . . ?
N3 Pt2 P4 C55 112.3(17) . . . . ?
P3 Pt2 P4 C55 -41(4) . . . . ?
C18 Pt1 N1 C5 -30(10) . . . . ?
P2 Pt1 N1 C5 85.2(11) . . . . ?
P1 Pt1 N1 C5 -91.4(11) . . . . ?
C18 Pt1 N1 C1 146(10) . . . . ?
P2 Pt1 N1 C1 -98.6(11) . . . . ?
P1 Pt1 N1 C1 84.8(11) . . . . ?
C50 Pt2 N3 C65 1(6) . . . . ?
P3 Pt2 N3 C65 84.2(12) . . . . ?
P4 Pt2 N3 C65 -94.4(12) . . . . ?
C50 Pt2 N3 C69 -168(5) . . . . ?
P3 Pt2 N3 C69 -85.3(12) . . . . ?
P4 Pt2 N3 C69 96.1(12) . . . . ?
C5 N1 C1 C2 3(2) . . . . ?
Pt1 N1 C1 C2 -173.7(10) . . . . ?
N1 C1 C2 C3 -1(2) . . . . ?
C1 C2 C3 C4 0(2) . . . . ?
C1 C2 C3 C67 178.2(13) . . . 2_456 ?
C2 C3 C4 C5 0(2) . . . . ?
C67 C3 C4 C5 -177.9(13) 2_456 . . . ?
C1 N1 C5 C4 -2(2) . . . . ?
Pt1 N1 C5 C4 174.1(11) . . . . ?
C3 C4 C5 N1 1(2) . . . . ?
C10 P1 C6 C7 -56.0(15) . . . . ?
C8 P1 C6 C7 55.5(15) . . . . ?
Pt1 P1 C6 C7 175.7(11) . . . . ?
C10 P1 C8 C9 -177.2(13) . . . . ?
C6 P1 C8 C9 70.6(14) . . . . ?
Pt1 P1 C8 C9 -52.7(13) . . . . ?
C6 P1 C10 C11 -62.6(15) . . . . ?
C8 P1 C10 C11 -173.9(13) . . . . ?
Pt1 P1 C10 C11 65.1(14) . . . . ?
C16 P2 C12 C13 -74.0(17) . . . . ?
C14 P2 C12 C13 178.3(15) . . . . ?
Pt1 P2 C12 C13 53.5(17) . . . . ?
C16 P2 C14 C15 -46(2) . . . . ?
C12 P2 C14 C15 59.1(19) . . . . ?
Pt1 P2 C14 C15 -177.1(15) . . . . ?
C12 P2 C16 C17 -162.9(16) . . . . ?
C14 P2 C16 C17 -55.2(18) . . . . ?
Pt1 P2 C16 C17 73.3(17) . . . . ?
N1 Pt1 C18 C19 -158(9) . . . . ?
P2 Pt1 C18 C19 86.8(13) . . . . ?
P1 Pt1 C18 C19 -96.4(13) . . . . ?
N1 Pt1 C18 C23 17(11) . . . . ?
P2 Pt1 C18 C23 -98.1(12) . . . . ?
P1 Pt1 C18 C23 78.7(12) . . . . ?
C23 C18 C19 C20 2(2) . . . . ?
Pt1 C18 C19 C20 176.8(12) . . . . ?
C18 C19 C20 C21 -1(3) . . . . ?
C19 C20 C21 C22 1(2) . . . . ?
C19 C20 C21 C24 -175.0(15) . . . . ?
C20 C21 C22 C23 -1(2) . . . . ?
C24 C21 C22 C23 175.2(14) . . . . ?
C20 C21 C22 C27 -176.6(14) . . . . ?
C24 C21 C22 C27 -1(2) . . . . ?
C19 C18 C23 C22 -2(2) . . . . ?
Pt1 C18 C23 C22 -176.9(11) . . . . ?
C21 C22 C23 C18 1(2) . . . . ?
C27 C22 C23 C18 177.0(13) . . . . ?
C22 C21 C24 C25 29(2) . . . . ?
C20 C21 C24 C25 -155.7(16) . . . . ?
C21 C24 C25 C26 -44(2) . . . . ?
C24 C25 C26 C30 -145.5(15) . . . . ?
C24 C25 C26 C27 34(2) . . . . ?
C28 N2 C27 C26 2(2) . . . . ?
C28 N2 C27 C22 -174.9(13) . . . . ?
C30 C26 C27 N2 -3(2) . . . . ?
C25 C26 C27 N2 178.2(14) . . . . ?
C30 C26 C27 C22 173.9(13) . . . . ?
C25 C26 C27 C22 -5(2) . . . . ?
C21 C22 C27 N2 165.0(13) . . . . ?
C23 C22 C27 N2 -11(2) . . . . ?
C21 C22 C27 C26 -12(2) . . . . ?
C23 C22 C27 C26 172.3(13) . . . . ?
C27 N2 C28 C29 1(2) . . . . ?
C27 N2 C28 C48 178.8(13) . . . . ?
N2 C28 C29 C30 -4(2) . . . . ?
C48 C28 C29 C30 178.9(14) . . . . ?
N2 C28 C29 C45 178.0(14) . . . . ?
C48 C28 C29 C45 1(2) . . . . ?
C28 C29 C30 C26 3(2) . . . . ?
C45 C29 C30 C26 -179.1(15) . . . . ?
C28 C29 C30 C31 -179.1(13) . . . . ?
C45 C29 C30 C31 -1(2) . . . . ?
C27 C26 C30 C29 0(2) . . . . ?
C25 C26 C30 C29 179.3(15) . . . . ?
C27 C26 C30 C31 -177.9(13) . . . . ?
C25 C26 C30 C31 1(2) . . . . ?
C29 C30 C31 C32 115.9(16) . . . . ?
C26 C30 C31 C32 -65.9(19) . . . . ?
C29 C30 C31 C36 -59.0(19) . . . . ?
C26 C30 C31 C36 119.2(16) . . . . ?
C36 C31 C32 C33 1(2) . . . . ?
C30 C31 C32 C33 -173.7(12) . . . . ?
C31 C32 C33 C34 0(2) . . . . ?
C31 C32 C33 C37 179.0(14) . . . . ?
C32 C33 C34 C35 0(2) . . . . ?
C37 C33 C34 C35 -178.7(15) . . . . ?
C33 C34 C35 C36 -2(2) . . . . ?
C33 C34 C35 C41 177.7(14) . . . . ?
C34 C35 C36 C31 4(2) . . . . ?
C41 C35 C36 C31 -175.7(13) . . . . ?
C32 C31 C36 C35 -4(2) . . . . ?
C30 C31 C36 C35 171.3(13) . . . . ?
C34 C33 C37 C38 -134(2) . . . . ?
C32 C33 C37 C38 48(2) . . . . ?
C34 C33 C37 C40 111(2) . . . . ?
C32 C33 C37 C40 -68(2) . . . . ?
C34 C33 C37 C39 -8(2) . . . . ?
C32 C33 C37 C39 173.7(17) . . . . ?
C34 C35 C41 C42 115.1(18) . . . . ?
C36 C35 C41 C42 -65.3(19) . . . . ?
C34 C35 C41 C43 -2(2) . . . . ?
C36 C35 C41 C43 177.6(14) . . . . ?
C34 C35 C41 C44 -121.3(17) . . . . ?
C36 C35 C41 C44 58.2(19) . . . . ?
C30 C29 C45 C46 -145.7(16) . . . . ?
C28 C29 C45 C46 33(2) . . . . ?
C29 C45 C46 C47 -47(2) . . . . ?
C45 C46 C47 C48 32(2) . . . . ?
C45 C46 C47 C52 -152.1(17) . . . . ?
C52 C47 C48 C49 2(2) . . . . ?
C46 C47 C48 C49 178.7(15) . . . . ?
C52 C47 C48 C28 -176.4(15) . . . . ?
C46 C47 C48 C28 0(2) . . . . ?
N2 C28 C48 C47 165.2(15) . . . . ?
C29 C28 C48 C47 -17(2) . . . . ?
N2 C28 C48 C49 -13(2) . . . . ?
C29 C28 C48 C49 164.2(14) . . . . ?
C47 C48 C49 C50 1(2) . . . . ?
C28 C48 C49 C50 179.3(14) . . . . ?
C48 C49 C50 C51 -4(2) . . . . ?
C48 C49 C50 Pt2 178.9(11) . . . . ?
N3 Pt2 C50 C51 2(7) . . . . ?
P3 Pt2 C50 C51 -80.9(13) . . . . ?
P4 Pt2 C50 C51 97.9(13) . . . . ?
N3 Pt2 C50 C49 179(92) . . . . ?
P3 Pt2 C50 C49 96.1(13) . . . . ?
P4 Pt2 C50 C49 -85.0(13) . . . . ?
C49 C50 C51 C52 5(3) . . . . ?
Pt2 C50 C51 C52 -178.2(13) . . . . ?
C50 C51 C52 C47 -2(3) . . . . ?
C48 C47 C52 C51 -2(3) . . . . ?
C46 C47 C52 C51 -178.2(16) . . . . ?
C57 P4 C53 C54 53(3) . . . . ?
C55 P4 C53 C54 -63(3) . . . . ?
Pt2 P4 C53 C54 -179.0(18) . . . . ?
C57 P4 C55 C56 77(4) . . . . ?
C53 P4 C55 C56 -173(4) . . . . ?
Pt2 P4 C55 C56 -51(5) . . . . ?
C53 P4 C57 C58 55(3) . . . . ?
C55 P4 C57 C58 162(3) . . . . ?
Pt2 P4 C57 C58 -74(3) . . . . ?
C63 P3 C59 C60 -96(5) . . . . ?
C61 P3 C59 C60 159(5) . . . . ?
Pt2 P3 C59 C60 32(6) . . . . ?
C59 P3 C61 C62 50(4) . . . . ?
C63 P3 C61 C62 -59(4) . . . . ?
Pt2 P3 C61 C62 177(3) . . . . ?
C59 P3 C63 C64 -165(2) . . . . ?
C61 P3 C63 C64 -52(2) . . . . ?
Pt2 P3 C63 C64 68.9(18) . . . . ?
C69 N3 C65 C66 -2(2) . . . . ?
Pt2 N3 C65 C66 -172.5(12) . . . . ?
N3 C65 C66 C67 3(2) . . . . ?
C65 C66 C67 C68 -2(2) . . . . ?
C65 C66 C67 C3 177.5(14) . . . 2_456 ?
C66 C67 C68 C69 1(2) . . . . ?
C3 C67 C68 C69 -178.9(15) 2_456 . . . ?
C65 N3 C69 C68 1(2) . . . . ?
Pt2 N3 C69 C68 170.4(12) . . . . ?
C67 C68 C69 N3 0(3) . . . . ?
